data_1509019
loop_
_publ_author_name
'Felner, I.'
'Mayer, I.'

_publ_section_title
;
 The Al B2 structure in the Eu Mx Si2-x-system
;
_journal_name_full 'Journal of Solid State Chemistry'
_journal_page_first 355
_journal_page_last 356
_journal_paper_doi 10.1016/S0022-4596(73)80033-7
_journal_volume 8
_journal_year 1973
_chemical_formula_sum 'Ag0.67 Er Si1.33'
_chemical_name_systematic 'Erbium silver silicide (1/0.67/1.33)'
_space_group_IT_number 191
_symmetry_space_group_name_Hall '-P 6 2'
_symmetry_space_group_name_H-M 'P 6/m m m'
_cell_angle_alpha 90
_cell_angle_beta 90
_cell_angle_gamma 120
_cell_formula_units_Z 1
_cell_length_a 4.196
_cell_length_b 4.196
_cell_length_c 4.095
_cell_volume 62.439
_citation_journal_id_ASTM JSSCBI
_cod_data_source_file silver0-1_146.cif
_cod_data_source_block Ag0.67Er1Si1.33
_cod_original_cell_volume 62.43893
_cod_original_formula_sum 'Ag0.67 Er1 Si1.33'
_cod_database_code 1509019

loop_
_symmetry_equiv_pos_as_xyz
x,y,z
x-y,x,z
-y,x-y,z
-x,-y,z
-x+y,-x,z
y,-x+y,z
-y,-x,-z
x-y,-y,-z
x,x-y,-z
y,x,-z
-x+y,y,-z
-x,-x+y,-z
-x,-y,-z
-x+y,-x,-z
y,-x+y,-z
x,y,-z
x-y,x,-z
-y,x-y,-z
y,x,z
-x+y,y,z
-x,-x+y,z
-y,-x,z
x-y,-y,z
x,x-y,z

loop_
_atom_site_label
_atom_site_type_symbol
_atom_site_fract_x
_atom_site_fract_y
_atom_site_fract_z
_atom_site_occupancy
Si1 Si 0.3333 0.6667 0.5 0.67
Er1 Er 0 0 0 1
Ag1 Ag 0.3333 0.6667 0.5 0.33
